data_7249045
loop_
_publ_author_name
'Arkak, Akbar'
'Sadr, Moayad Hossaini'
'Janghouri, Mohammad'
'Marandi, Farzin'
'Fuhrmann, Daniel'

_publ_section_title
;
 1,2,4-triazine derived binuclear lead(ii) complexes: synthesis,
 spectroscopic and structural investigations and application in organic
 light-emitting diodes (OLEDs)
;
_journal_issue 30
_journal_name_full 'RSC Advances'
_journal_page_first 22006
_journal_page_last 22016
_journal_paper_doi 10.1039/D4RA03383C
_journal_volume 14
_journal_year 2024
_chemical_formula_sum 'C30 H24 Br4 N8 O2 Pb2'
_chemical_formula_weight 1262.59
_chemical_melting_point 502
_space_group_IT_number 2
_space_group_name_Hall '-P 1'
_space_group_name_H-M_alt 'P -1'
_symmetry_cell_setting triclinic
_symmetry_Int_Tables_number 2
_symmetry_space_group_name_Hall '-P 1'
_symmetry_space_group_name_H-M 'P -1'
_atom_sites_solution_hydrogens geom
_atom_sites_solution_primary direct
_audit_creation_date 2022-07-12T22:47:23-00:00
_audit_creation_method 'WinGX routine CIF_UPDATE'
_audit_update_record
;
2024-04-23 deposited with the CCDC.	2024-07-03 downloaded from the CCDC.
;
_cell_angle_alpha 102.924(4)
_cell_angle_beta 97.329(4)
_cell_angle_gamma 97.611(5)
_cell_formula_units_Z 1
_cell_length_a 7.7597(5)
_cell_length_b 9.1203(5)
_cell_length_c 12.5054(7)
_cell_measurement_reflns_used 12201
_cell_measurement_temperature 200(2)
_cell_measurement_theta_max 28.25
_cell_measurement_theta_min 2.68
_cell_volume 843.60(9)
_computing_cell_refinement
;
X-Area Recipe 1.36.0.0 (STOE, 2020)
;
_computing_data_collection
;
X-Area WinXpose 2.0.22.0 (STOE, 2016)
;
_computing_data_reduction
;
X-Area Integrate 1.78.3.0 (STOE, 2020)
X-Area LANA 1.83.8.0 (STOE, 2020)
;
_computing_publication_material
;
STOE & Cie GmbH, X-Area, software package for collecting single-crystal or
multi-domain crystal data on STOE area-detector diffractometers, for image 
processing, for the correction and scaling of reflection intensities and 
for outlier rejection, version 1.90, Darmstadt 2020
;
_computing_structure_refinement 'SHELXL-2018/3 (Sheldrick, 2018)'
_diffrn_ambient_temperature 200
_diffrn_detector 'image plate (34 cm diameter / schwenk)'
_diffrn_detector_area_resol_mean 6.67
_diffrn_detector_type 'STOE Imaging Plate'
_diffrn_measured_fraction_theta_full 0.995
_diffrn_measured_fraction_theta_max 0.994
_diffrn_measurement_details ' 208 frames, detector distance = 110 mm'
_diffrn_measurement_device '2-circle diffractometer'
_diffrn_measurement_device_type 'STOE IPDS 2T'
_diffrn_measurement_method 'rotation method, \w scans'
_diffrn_radiation_collimation '0.5 mm diameter, multiple pinhole'
_diffrn_radiation_monochromator 'plane graphite'
_diffrn_radiation_polarisn_norm 0
_diffrn_radiation_probe x-ray
_diffrn_radiation_type 'Mo K\a'
_diffrn_radiation_wavelength 0.71073
_diffrn_reflns_av_R_equivalents 0.0482
_diffrn_reflns_av_unetI/netI 0.0446
_diffrn_reflns_Laue_measured_fraction_full 0.995
_diffrn_reflns_Laue_measured_fraction_max 0.994
_diffrn_reflns_limit_h_max 9
_diffrn_reflns_limit_h_min -9
_diffrn_reflns_limit_k_max 11
_diffrn_reflns_limit_k_min -11
_diffrn_reflns_limit_l_max 15
_diffrn_reflns_limit_l_min -15
_diffrn_reflns_number 6695
_diffrn_reflns_point_group_measured_fraction_full 0.995
_diffrn_reflns_point_group_measured_fraction_max 0.994
_diffrn_reflns_theta_full 25.242
_diffrn_reflns_theta_max 26.997
_diffrn_reflns_theta_min 2.684
_diffrn_source 'sealed X-ray tube, 12 x 0.4 mm long-fine focus'
_diffrn_source_current 40.000
_diffrn_source_power 2.000
_diffrn_source_voltage 50
_exptl_absorpt_coefficient_mu 14.78
_exptl_absorpt_correction_T_max 0.3416
_exptl_absorpt_correction_T_min 0.0841
_exptl_absorpt_correction_type multi-scan
_exptl_absorpt_process_details
;
STOE X-Red32, absorption correction by Gaussian integration, analogous to
P. Coppens, "The Evaluation of Absorption and Extinction in Single-Crystal
Structure Analysis", published in: F. R. Ahmed (Editor), "Crystallographic
Computing", Munksgaard, Copenhagen (1970), 255 - 270. Afterwards scaling of
reflection intensities was performed within STOE LANA. J. Koziskova, F. Hahn,
J. Richter, J. Kozisek, Acta Chimica Slovaca, vol. 9, no. 2, 2016, pp. 136-140.
;
_exptl_crystal_colour yellow
_exptl_crystal_density_diffrn 2.485
_exptl_crystal_density_method 'not measured'
_exptl_crystal_description plate
_exptl_crystal_F_000 580
_exptl_crystal_recrystallization_method 'Diffusion experiment'
_exptl_crystal_size_max 0.236
_exptl_crystal_size_mid 0.153
_exptl_crystal_size_min 0.058
_refine_diff_density_max 1.88
_refine_diff_density_min -2.355
_refine_diff_density_rms 0.213
_refine_ls_extinction_method none
_refine_ls_goodness_of_fit_ref 1.011
_refine_ls_hydrogen_treatment constr
_refine_ls_matrix_type full
_refine_ls_number_parameters 209
_refine_ls_number_reflns 3657
_refine_ls_number_restraints 0
_refine_ls_restrained_S_all 1.011
_refine_ls_R_factor_all 0.0435
_refine_ls_R_factor_gt 0.0363
_refine_ls_shift/su_max 0.001
_refine_ls_shift/su_mean 0
_refine_ls_structure_factor_coef Fsqd
_refine_ls_weighting_details 'w=1/[\s^2^(Fo^2^)+(0.0729P)^2^] where P=(Fo^2^+2Fc^2^)/3'
_refine_ls_weighting_scheme calc
_refine_ls_wR_factor_gt 0.0988
_refine_ls_wR_factor_ref 0.1016
_reflns_Friedel_coverage 0
_reflns_number_gt 3227
_reflns_number_total 3657
_reflns_threshold_expression 'I > 2\s(I)'
_cod_data_source_file d4ra03383c2.cif
_cod_data_source_block ip2-2697_d7
_cod_database_code 7249045
_shelx_shelxl_version_number 2018/3

loop_
_symmetry_equiv_pos_as_xyz
'x, y, z'
'-x, -y, -z'

loop_
_atom_site_label
_atom_site_type_symbol
_atom_site_fract_x
_atom_site_fract_y
_atom_site_fract_z
_atom_site_U_iso_or_equiv
_atom_site_adp_type
_atom_site_occupancy
_atom_site_site_symmetry_order
_atom_site_calc_flag
_atom_site_refinement_flags_posn
_atom_site_refinement_flags_adp
_atom_site_refinement_flags_occupancy
_atom_site_disorder_assembly
_atom_site_disorder_group
C1 C 0.4574(9) 0.5390(8) 0.1677(5) 0.0341(14) Uani 1 1 d . . . . .
H1 H 0.398144 0.591243 0.120397 0.041 Uiso 1 1 calc R U . . .
C2 C 0.4805(10) 0.3923(8) 0.1230(5) 0.0368(15) Uani 1 1 d . . . . .
H2 H 0.438854 0.345045 0.046619 0.044 Uiso 1 1 calc R U . . .
C3 C 0.5658(10) 0.3140(7) 0.1916(6) 0.0361(15) Uani 1 1 d . . . . .
H3 H 0.583324 0.212504 0.162725 0.043 Uiso 1 1 calc R U . . .
C4 C 0.6250(9) 0.3867(7) 0.3027(5) 0.0300(13) Uani 1 1 d . . . . .
H4 H 0.682259 0.335576 0.351656 0.036 Uiso 1 1 calc R U . . .
C5 C 0.5983(8) 0.5370(7) 0.3411(5) 0.0276(12) Uani 1 1 d . . . . .
C6 C 0.6638(9) 0.6187(7) 0.4588(5) 0.0278(12) Uani 1 1 d . . . . .
C7 C 0.7827(9) 0.7720(7) 0.6628(5) 0.0326(13) Uani 1 1 d . . . . .
H7 H 0.832577 0.829545 0.735866 0.039 Uiso 1 1 calc R U . . .
C8 C 0.8190(8) 0.6234(7) 0.6261(5) 0.0263(12) Uani 1 1 d . . . . .
C9 C 0.9170(8) 0.5461(7) 0.6997(5) 0.0257(12) Uani 1 1 d . . . . .
C10 C 0.9806(9) 0.6173(7) 0.8126(5) 0.0314(13) Uani 1 1 d . . . . .
H10 H 0.96934 0.720521 0.84142 0.038 Uiso 1 1 calc R U . . .
C11 C 1.0589(10) 0.5380(8) 0.8810(6) 0.0366(15) Uani 1 1 d . . . . .
H11 H 1.099506 0.586213 0.957316 0.044 Uiso 1 1 calc R U . . .
C12 C 1.0792(9) 0.3867(8) 0.8391(5) 0.0317(13) Uani 1 1 d . . . . .
C13 C 1.0220(9) 0.3156(7) 0.7270(5) 0.0313(13) Uani 1 1 d . . . . .
H13 H 1.038288 0.213826 0.697666 0.038 Uiso 1 1 calc R U . . .
C14 C 0.9403(8) 0.3968(7) 0.6585(5) 0.0288(12) Uani 1 1 d . . . . .
H14 H 0.899799 0.348824 0.582171 0.035 Uiso 1 1 calc R U . . .
C15 C 1.1611(11) 0.1571(8) 0.8805(6) 0.0409(16) Uani 1 1 d . . . . .
H15A H 1.042602 0.101939 0.846658 0.061 Uiso 1 1 calc R U . . .
H15B H 1.202581 0.12072 0.945706 0.061 Uiso 1 1 calc R U . . .
H15C H 1.241478 0.139157 0.826347 0.061 Uiso 1 1 calc R U . . .
N1 N 0.5141(7) 0.6123(6) 0.2744(4) 0.0301(11) Uani 1 1 d . . . . .
N2 N 0.6159(8) 0.7546(6) 0.4934(4) 0.0317(11) Uani 1 1 d . . . . .
N3 N 0.6821(8) 0.8329(6) 0.5987(5) 0.0357(13) Uani 1 1 d . . . . .
N4 N 0.7605(7) 0.5478(6) 0.5216(4) 0.0271(10) Uani 1 1 d . . . . .
O1 O 1.1560(7) 0.3196(6) 0.9145(4) 0.0373(11) Uani 1 1 d . . . . .
Pb1 Pb 0.41871(3) 0.87710(2) 0.34847(2) 0.03089(11) Uani 1 1 d . . . . .
Br1 Br 0.75352(10) 1.05532(7) 0.39726(6) 0.03880(17) Uani 1 1 d . . . . .
Br2 Br 0.34465(10) 0.90056(8) 0.12610(5) 0.04066(18) Uani 1 1 d . . . . .

loop_
_atom_site_aniso_label
_atom_site_aniso_U_11
_atom_site_aniso_U_22
_atom_site_aniso_U_33
_atom_site_aniso_U_23
_atom_site_aniso_U_13
_atom_site_aniso_U_12
C1 0.037(4) 0.035(3) 0.029(3) 0.007(3) -0.002(3) 0.011(3)
C2 0.046(4) 0.032(3) 0.026(3) 0.000(3) -0.004(3) 0.003(3)
C3 0.043(4) 0.023(3) 0.039(4) 0.002(3) 0.005(3) 0.007(3)
C4 0.034(3) 0.030(3) 0.026(3) 0.010(2) 0.001(2) 0.007(3)
C5 0.024(3) 0.028(3) 0.030(3) 0.008(2) 0.000(2) 0.004(2)
C6 0.038(3) 0.024(3) 0.023(3) 0.007(2) 0.006(2) 0.007(2)
C7 0.036(3) 0.031(3) 0.030(3) 0.005(3) -0.001(2) 0.010(3)
C8 0.026(3) 0.029(3) 0.027(3) 0.012(2) 0.003(2) 0.008(2)
C9 0.029(3) 0.026(3) 0.023(3) 0.007(2) 0.003(2) 0.007(2)
C10 0.039(4) 0.026(3) 0.026(3) 0.001(2) 0.003(2) 0.007(3)
C11 0.041(4) 0.034(3) 0.031(3) 0.003(3) -0.001(3) 0.010(3)
C12 0.028(3) 0.038(3) 0.029(3) 0.010(3) 0.004(2) 0.006(3)
C13 0.033(3) 0.031(3) 0.027(3) 0.004(2) -0.002(2) 0.007(3)
C14 0.030(3) 0.032(3) 0.023(3) 0.004(2) 0.001(2) 0.008(2)
C15 0.054(5) 0.039(4) 0.034(4) 0.017(3) 0.001(3) 0.012(3)
N1 0.031(3) 0.032(3) 0.028(3) 0.010(2) -0.001(2) 0.008(2)
N2 0.040(3) 0.028(3) 0.027(3) 0.008(2) 0.003(2) 0.006(2)
N3 0.044(3) 0.027(3) 0.032(3) 0.002(2) -0.004(2) 0.009(2)
N4 0.030(3) 0.028(2) 0.025(2) 0.008(2) 0.0028(19) 0.008(2)
O1 0.045(3) 0.041(3) 0.028(2) 0.011(2) -0.0020(19) 0.016(2)
Pb1 0.03526(16) 0.02836(15) 0.02755(15) 0.00383(10) 0.00032(9) 0.00973(10)
Br1 0.0409(4) 0.0317(3) 0.0400(4) 0.0053(3) -0.0005(3) 0.0053(3)
Br2 0.0506(4) 0.0390(4) 0.0300(3) 0.0074(3) -0.0017(3) 0.0089(3)

loop_
_atom_type_symbol
_atom_type_description
_atom_type_scat_dispersion_real
_atom_type_scat_dispersion_imag
_atom_type_scat_source
C C 0.0033 0.0016 'International Tables Vol C Tables 4.2.6.8 and 6.1.1.4'
H H 0 0 'International Tables Vol C Tables 4.2.6.8 and 6.1.1.4'
N N 0.0061 0.0033 'International Tables Vol C Tables 4.2.6.8 and 6.1.1.4'
O O 0.0106 0.006 'International Tables Vol C Tables 4.2.6.8 and 6.1.1.4'
Pb Pb -3.3944 10.1111 'International Tables Vol C Tables 4.2.6.8 and 6.1.1.4'
Br Br -0.2901 2.4595 'International Tables Vol C Tables 4.2.6.8 and 6.1.1.4'

loop_
_exptl_crystal_face_index_h
_exptl_crystal_face_index_k
_exptl_crystal_face_index_l
_exptl_crystal_face_perp_dist
-2 -1 4 0.0250
2 1 -4 0.0330
4 -1 -4 0.0400
3 0 4 0.0480
0 -4 -1 0.1230
-2 -4 -4 0.1140
-3 0 -4 0.1160
-1 4 0 0.1130

loop_
_geom_angle_atom_site_label_1
_geom_angle_atom_site_label_2
_geom_angle_atom_site_label_3
_geom_angle
_geom_angle_site_symmetry_1
_geom_angle_site_symmetry_3
_geom_angle_publ_flag
N1 C1 C2 123.5(6) . . ?
C1 C2 C3 118.9(6) . . ?
C4 C3 C2 119.0(6) . . ?
C3 C4 C5 118.5(6) . . ?
N1 C5 C4 122.4(6) . . ?
N1 C5 C6 117.9(5) . . ?
C4 C5 C6 119.7(5) . . ?
N2 C6 N4 126.0(5) . . ?
N2 C6 C5 116.6(5) . . ?
N4 C6 C5 117.4(5) . . ?
N3 C7 C8 121.7(6) . . ?
N4 C8 C7 119.0(5) . . ?
N4 C8 C9 118.1(5) . . ?
C7 C8 C9 122.9(5) . . ?
C14 C9 C10 118.8(5) . . ?
C14 C9 C8 119.4(5) . . ?
C10 C9 C8 121.7(5) . . ?
C11 C10 C9 120.2(6) . . ?
C10 C11 C12 120.4(6) . . ?
O1 C12 C13 124.6(6) . . ?
O1 C12 C11 115.2(6) . . ?
C13 C12 C11 120.2(6) . . ?
C12 C13 C14 118.7(6) . . ?
C9 C14 C13 121.4(5) . . ?
C1 N1 C5 117.8(5) . . ?
C1 N1 Pb1 118.3(4) . . ?
C5 N1 Pb1 123.4(4) . . ?
C6 N2 N3 116.9(5) . . ?
C6 N2 Pb1 120.6(4) . . ?
N3 N2 Pb1 122.2(4) . . ?
C7 N3 N2 119.7(5) . . ?
C8 N4 C6 116.3(5) . . ?
C12 O1 C15 118.3(5) . . ?
N1 Pb1 N2 60.84(16) . . ?
N1 Pb1 Br1 97.69(12) . . ?
N2 Pb1 Br1 74.14(12) . . ?
N1 Pb1 Br2 88.72(11) . . ?
N2 Pb1 Br2 145.48(12) . . ?
Br1 Pb1 Br2 96.13(2) . . ?

loop_
_geom_bond_atom_site_label_1
_geom_bond_atom_site_label_2
_geom_bond_distance
_geom_bond_site_symmetry_2
_geom_bond_publ_flag
C1 N1 1.339(8) . ?
C1 C2 1.375(9) . ?
C2 C3 1.391(9) . ?
C3 C4 1.388(9) . ?
C4 C5 1.399(9) . ?
C5 N1 1.353(7) . ?
C5 C6 1.483(8) . ?
C6 N2 1.336(8) . ?
C6 N4 1.343(8) . ?
C7 N3 1.310(8) . ?
C7 C8 1.408(8) . ?
C8 N4 1.323(8) . ?
C8 C9 1.476(8) . ?
C9 C14 1.388(8) . ?
C9 C10 1.409(8) . ?
C10 C11 1.372(9) . ?
C11 C12 1.400(10) . ?
C12 O1 1.353(7) . ?
C12 C13 1.392(8) . ?
C13 C14 1.398(8) . ?
C15 O1 1.455(8) . ?
N1 Pb1 2.624(5) . ?
N2 N3 1.347(7) . ?
N2 Pb1 2.743(5) . ?
Pb1 Br1 2.7924(8) . ?
Pb1 Br2 2.8285(7) . ?
